data_7719257
loop_
_publ_author_name
'Ryan, Aidan'
'Delattre, Hugo'
'Kociok-K&#xf6;hn, Gabriele'
'Johnson, Andrew L.'

_publ_section_title
;
 Synthesis and characterization of Sn(II) complexes supported by amino
 bis-phenoxide ligands.
;
_journal_issue 36
_journal_name_full 'Dalton transactions (Cambridge, England : 2003)'
_journal_page_first 13632
_journal_page_last 13641
_journal_paper_doi 10.1039/d5dt01442e
_journal_volume 54
_journal_year 2025
_chemical_formula_moiety 'C34 H54 N2 O2 Sn'
_chemical_formula_sum 'C34 H54 N2 O2 Sn'
_chemical_formula_weight 641.48
_chemical_properties_physical Air-sensitive,Moisture-sensitive,Oxygen-sensitive
_space_group_crystal_system monoclinic
_space_group_IT_number 14
_space_group_name_Hall '-P 2ybc'
_space_group_name_H-M_alt 'P 1 21/c 1'
_atom_sites_solution_hydrogens geom
_atom_sites_solution_primary dual
_audit_creation_method SHELXL-2019/3
_audit_update_record
;
2025-06-19 deposited with the CCDC.	2025-08-06 downloaded from the CCDC.
;
_cell_angle_alpha 90
_cell_angle_beta 97.460(2)
_cell_angle_gamma 90
_cell_formula_units_Z 4
_cell_length_a 13.3129(3)
_cell_length_b 10.2107(2)
_cell_length_c 24.6653(6)
_cell_measurement_reflns_used 11008
_cell_measurement_temperature 150(2)
_cell_measurement_theta_max 72.7240
_cell_measurement_theta_min 4.6890
_cell_volume 3324.47(13)
_computing_cell_refinement 'CrysAlisPro 1.171.41.93a (Rigaku OD, 2020)'
_computing_data_collection 'CrysAlisPro 1.171.41.93a (Rigaku OD, 2020)'
_computing_data_reduction 'CrysAlisPro 1.171.41.93a (Rigaku OD, 2020)'
_computing_molecular_graphics 'ORTEP3 for Windows - Farrugia, L. J. J. Appl. Crystallogr. 1997, 30, 565'
_computing_publication_material
;
 'WinGX publication routines, Farrugia, 
 L. J., J. Appl. Crystallogr., 1999, 32, 837-838
;
_computing_structure_refinement
;
 SHELXL-2018/3 (Sheldrick, 2018)
 Sheldrick GM (2008) Acta Crystallogr A64:112--122 and 
 C. B. H\"ubschle, G. M. Sheldrick and B. Dittrich
 ShelXle: a Qt graphical user interface for SHELXL
 J. Appl. Cryst., 44, (2011) 1281-1284.
;
_computing_structure_solution
; 
 SHELXT
 Sheldrick, G. M. (2008). Acta Cryst. A64, 112-122.
;
_diffrn_ambient_environment N~2~
_diffrn_ambient_temperature 150.00(10)
_diffrn_detector 'CCD plate'
_diffrn_detector_area_resol_mean 8.1150
_diffrn_detector_type EosS2
_diffrn_measured_fraction_theta_full 0.999
_diffrn_measured_fraction_theta_max 0.988
_diffrn_measurement_device 'four-circle diffractometer'
_diffrn_measurement_device_type 'SuperNova, Dual, Cu at home/near, EosS2'
_diffrn_measurement_method '\w scans'
_diffrn_radiation_monochromator mirror
_diffrn_radiation_probe x-ray
_diffrn_radiation_type 'Cu K\a'
_diffrn_radiation_wavelength 1.54184
_diffrn_reflns_av_R_equivalents 0.0469
_diffrn_reflns_av_unetI/netI 0.0385
_diffrn_reflns_Laue_measured_fraction_full 0.999
_diffrn_reflns_Laue_measured_fraction_max 0.988
_diffrn_reflns_limit_h_max 12
_diffrn_reflns_limit_h_min -16
_diffrn_reflns_limit_k_max 12
_diffrn_reflns_limit_k_min -12
_diffrn_reflns_limit_l_max 30
_diffrn_reflns_limit_l_min -30
_diffrn_reflns_number 28052
_diffrn_reflns_point_group_measured_fraction_full 0.999
_diffrn_reflns_point_group_measured_fraction_max 0.988
_diffrn_reflns_theta_full 67.684
_diffrn_reflns_theta_max 73.264
_diffrn_reflns_theta_min 3.348
_diffrn_source 'micro-focus sealed X-ray tube'
_diffrn_source_type 'SuperNova (Cu) X-ray Source'
_exptl_absorpt_coefficient_mu 6.334
_exptl_absorpt_correction_T_max 1.00000
_exptl_absorpt_correction_T_min 0.68334
_exptl_absorpt_correction_type multi-scan
_exptl_absorpt_process_details
;
CrysAlisPro 1.171.40.67a (Rigaku Oxford Diffraction, 2019)
Empirical absorption correction using spherical harmonics,
 implemented in SCALE3 ABSPACK scaling algorithm.
;
_exptl_crystal_colour colourless
_exptl_crystal_density_diffrn 1.282
_exptl_crystal_description block
_exptl_crystal_F_000 1352
_exptl_crystal_recrystallization_method 'Re-crystallisation from solvent'
_exptl_crystal_size_max 0.141
_exptl_crystal_size_mid 0.084
_exptl_crystal_size_min 0.045
_refine_diff_density_max 1.402
_refine_diff_density_min -0.806
_refine_diff_density_rms 0.093
_refine_ls_extinction_method none
_refine_ls_goodness_of_fit_ref 1.190
_refine_ls_hydrogen_treatment constr
_refine_ls_matrix_type full
_refine_ls_number_parameters 366
_refine_ls_number_reflns 6602
_refine_ls_number_restraints 0
_refine_ls_restrained_S_all 1.190
_refine_ls_R_factor_all 0.0505
_refine_ls_R_factor_gt 0.0463
_refine_ls_shift/su_max 0.000
_refine_ls_shift/su_mean 0.000
_refine_ls_structure_factor_coef Fsqd
_refine_ls_weighting_details 'w=1/[\s^2^(Fo^2^)+(0.0079P)^2^+13.2989P] where P=(Fo^2^+2Fc^2^)/3'
_refine_ls_weighting_scheme calc
_refine_ls_wR_factor_gt 0.1053
_refine_ls_wR_factor_ref 0.1070
_reflns_Friedel_coverage 0.000
_reflns_number_gt 5987
_reflns_number_total 6602
_reflns_threshold_expression 'I > 2\s(I)'
_cod_data_source_file d5dt01442e2.cif
_cod_data_source_block s20alj59
_cod_depositor_comments 'Adding full bibliography for 7719254--7719260.cif.'
_cod_original_sg_symbol_H-M 'P 21/c'
_cod_database_code 7719257
_shelx_shelxl_version_number 2019/3
_shelx_space_group_comment
;
The symmetry employed for this shelxl refinement is uniquely defined
by the following loop, which should always be used as a source of
symmetry information in preference to the above space-group names.
They are only intended as comments.
;
_shelx_estimated_absorpt_t_min 0.469
_shelx_estimated_absorpt_t_max 0.764
_oxdiff_exptl_absorpt_empirical_full_min 0.688
_oxdiff_exptl_absorpt_empirical_full_max 1.834
_oxdiff_exptl_absorpt_empirical_details
;
Empirical correction (ABSPACK) includes:
- Absorption correction using spherical harmonics
- Frame scaling
;

loop_
_space_group_symop_operation_xyz
'x, y, z'
'-x, y+1/2, -z+1/2'
'-x, -y, -z'
'x, -y-1/2, z-1/2'

loop_
_atom_site_label
_atom_site_type_symbol
_atom_site_fract_x
_atom_site_fract_y
_atom_site_fract_z
_atom_site_U_iso_or_equiv
_atom_site_adp_type
_atom_site_occupancy
_atom_site_site_symmetry_order
_atom_site_calc_flag
_atom_site_refinement_flags_posn
_atom_site_refinement_flags_adp
_atom_site_refinement_flags_occupancy
_atom_site_disorder_assembly
_atom_site_disorder_group
Sn1 Sn 0.51408(2) 0.78975(3) 0.44038(2) 0.02260(8) Uani 1 1 d . . . . .
N1 N 0.5500(2) 0.7276(3) 0.53499(14) 0.0217(7) Uani 1 1 d . . . . .
N2 N 0.7114(3) 0.7733(4) 0.46680(15) 0.0250(7) Uani 1 1 d . . . . .
O1 O 0.3850(2) 0.6750(3) 0.44601(12) 0.0246(6) Uani 1 1 d . . . . .
O2 O 0.5470(2) 0.6331(3) 0.39348(12) 0.0217(6) Uani 1 1 d . . . . .
C1 C 0.5481(4) 0.8508(5) 0.5660(2) 0.0322(10) Uani 1 1 d . . . . .
H1A H 0.592158 0.915331 0.551522 0.048 Uiso 1 1 calc R U . . .
H1B H 0.572300 0.834355 0.604656 0.048 Uiso 1 1 calc R U . . .
H1C H 0.478669 0.884532 0.562495 0.048 Uiso 1 1 calc R U . . .
C2 C 0.6511(3) 0.6637(4) 0.54564(17) 0.0240(9) Uani 1 1 d . . . . .
H2A H 0.648524 0.577958 0.526793 0.029 Uiso 1 1 calc R U . . .
H2B H 0.667809 0.647649 0.585366 0.029 Uiso 1 1 calc R U . . .
C3 C 0.7333(3) 0.7468(5) 0.52612(18) 0.0269(9) Uani 1 1 d . . . . .
H3A H 0.738520 0.830789 0.546356 0.032 Uiso 1 1 calc R U . . .
H3B H 0.799085 0.700973 0.533858 0.032 Uiso 1 1 calc R U . . .
C4 C 0.7575(4) 0.8975(5) 0.4529(2) 0.0375(11) Uani 1 1 d . . . . .
H4A H 0.831163 0.892262 0.462387 0.056 Uiso 1 1 calc R U . . .
H4B H 0.730994 0.968914 0.473506 0.056 Uiso 1 1 calc R U . . .
H4C H 0.740981 0.914098 0.413657 0.056 Uiso 1 1 calc R U . . .
C11 C 0.3249(3) 0.6950(4) 0.48499(17) 0.0230(8) Uani 1 1 d . . . . .
C12 C 0.2202(3) 0.7245(4) 0.47176(18) 0.0263(9) Uani 1 1 d . . . . .
C13 C 0.1628(3) 0.7351(4) 0.51477(19) 0.0275(9) Uani 1 1 d . . . . .
H13 H 0.092680 0.753981 0.506150 0.033 Uiso 1 1 calc R U . . .
C14 C 0.2015(3) 0.7197(5) 0.57000(18) 0.0279(9) Uani 1 1 d . . . . .
C15 C 0.3040(3) 0.6934(4) 0.58150(18) 0.0266(9) Uani 1 1 d . . . . .
H15 H 0.333572 0.684583 0.618497 0.032 Uiso 1 1 calc R U . . .
C16 C 0.3650(3) 0.6794(4) 0.53982(18) 0.0231(8) Uani 1 1 d . . . . .
C17 C 0.1722(3) 0.7428(5) 0.41201(19) 0.0287(10) Uani 1 1 d . . . . .
C18 C 0.0578(4) 0.7673(6) 0.4076(2) 0.0435(13) Uani 1 1 d . . . . .
H18A H 0.024997 0.692494 0.422964 0.065 Uiso 1 1 calc R U . . .
H18B H 0.030011 0.778230 0.369068 0.065 Uiso 1 1 calc R U . . .
H18C H 0.045121 0.846815 0.427904 0.065 Uiso 1 1 calc R U . . .
C19 C 0.1880(4) 0.6185(5) 0.3786(2) 0.0356(11) Uani 1 1 d . . . . .
H19A H 0.260655 0.601814 0.379467 0.053 Uiso 1 1 calc R U . . .
H19B H 0.157248 0.631187 0.340610 0.053 Uiso 1 1 calc R U . . .
H19C H 0.156004 0.543624 0.394331 0.053 Uiso 1 1 calc R U . . .
C20 C 0.2195(4) 0.8616(5) 0.3869(2) 0.0350(11) Uani 1 1 d . . . . .
H20A H 0.203709 0.941198 0.406342 0.053 Uiso 1 1 calc R U . . .
H20B H 0.191893 0.869143 0.348243 0.053 Uiso 1 1 calc R U . . .
H20C H 0.293146 0.850335 0.390163 0.053 Uiso 1 1 calc R U . . .
C21 C 0.1288(3) 0.7287(5) 0.6135(2) 0.0324(10) Uani 1 1 d . . . . .
C22 C 0.0493(4) 0.6205(5) 0.6034(2) 0.0410(12) Uani 1 1 d . . . . .
H22A H 0.012106 0.630253 0.566686 0.061 Uiso 1 1 calc R U . . .
H22B H 0.002047 0.626835 0.630624 0.061 Uiso 1 1 calc R U . . .
H22C H 0.082916 0.534878 0.606501 0.061 Uiso 1 1 calc R U . . .
C23 C 0.0762(5) 0.8625(6) 0.6103(3) 0.0547(16) Uani 1 1 d . . . . .
H23A H 0.126726 0.931581 0.619263 0.082 Uiso 1 1 calc R U . . .
H23B H 0.026635 0.865205 0.636442 0.082 Uiso 1 1 calc R U . . .
H23C H 0.041431 0.876343 0.573247 0.082 Uiso 1 1 calc R U . . .
C24 C 0.1839(4) 0.7090(7) 0.6712(2) 0.0521(15) Uani 1 1 d . . . . .
H24A H 0.219313 0.624633 0.673256 0.078 Uiso 1 1 calc R U . . .
H24B H 0.134705 0.710007 0.697498 0.078 Uiso 1 1 calc R U . . .
H24C H 0.233164 0.779733 0.679902 0.078 Uiso 1 1 calc R U . . .
C25 C 0.4734(3) 0.6362(4) 0.55316(17) 0.0241(9) Uani 1 1 d . . . . .
H25A H 0.488480 0.624643 0.593247 0.029 Uiso 1 1 calc R U . . .
H25B H 0.481107 0.549720 0.536040 0.029 Uiso 1 1 calc R U . . .
C31 C 0.6126(3) 0.6499(4) 0.35585(17) 0.0217(8) Uani 1 1 d . . . . .
C32 C 0.5803(3) 0.6446(4) 0.29914(17) 0.0230(8) Uani 1 1 d . . . . .
C33 C 0.6536(3) 0.6658(4) 0.26407(17) 0.0243(9) Uani 1 1 d . . . . .
H33 H 0.632658 0.662206 0.225784 0.029 Uiso 1 1 calc R U . . .
C34 C 0.7555(3) 0.6920(4) 0.28204(18) 0.0252(9) Uani 1 1 d . . . . .
C35 C 0.7843(3) 0.6925(4) 0.33853(18) 0.0261(9) Uani 1 1 d . . . . .
H35 H 0.853305 0.708180 0.352279 0.031 Uiso 1 1 calc R U . . .
C36 C 0.7154(3) 0.6708(4) 0.37517(17) 0.0228(8) Uani 1 1 d . . . . .
C37 C 0.4699(3) 0.6161(4) 0.27576(18) 0.0257(9) Uani 1 1 d . . . . .
C38 C 0.4317(4) 0.4914(5) 0.3006(2) 0.0335(10) Uani 1 1 d . . . . .
H38A H 0.477335 0.418581 0.295280 0.050 Uiso 1 1 calc R U . . .
H38B H 0.363414 0.471041 0.282716 0.050 Uiso 1 1 calc R U . . .
H38C H 0.429827 0.504680 0.339835 0.050 Uiso 1 1 calc R U . . .
C39 C 0.4559(3) 0.5980(5) 0.21322(19) 0.0309(10) Uani 1 1 d . . . . .
H39A H 0.474115 0.679281 0.195775 0.046 Uiso 1 1 calc R U . . .
H39B H 0.385043 0.576320 0.200516 0.046 Uiso 1 1 calc R U . . .
H39C H 0.499684 0.526766 0.203584 0.046 Uiso 1 1 calc R U . . .
C40 C 0.4015(3) 0.7322(5) 0.2889(2) 0.0324(10) Uani 1 1 d . . . . .
H40A H 0.407402 0.744603 0.328552 0.049 Uiso 1 1 calc R U . . .
H40B H 0.330903 0.713060 0.274580 0.049 Uiso 1 1 calc R U . . .
H40C H 0.423171 0.812206 0.271732 0.049 Uiso 1 1 calc R U . . .
C41 C 0.8345(3) 0.7181(5) 0.24337(18) 0.0288(9) Uani 1 1 d . . . . .
C42 C 0.7882(4) 0.7145(6) 0.18322(19) 0.0378(11) Uani 1 1 d . . . . .
H42A H 0.757757 0.628346 0.174660 0.057 Uiso 1 1 calc R U . . .
H42B H 0.841286 0.730509 0.159954 0.057 Uiso 1 1 calc R U . . .
H42C H 0.735992 0.782310 0.176543 0.057 Uiso 1 1 calc R U . . .
C43 C 0.9175(4) 0.6123(6) 0.2523(2) 0.0403(12) Uani 1 1 d . . . . .
H43A H 0.946857 0.611367 0.290811 0.060 Uiso 1 1 calc R U . . .
H43B H 0.970591 0.631797 0.229412 0.060 Uiso 1 1 calc R U . . .
H43C H 0.887843 0.526439 0.242222 0.060 Uiso 1 1 calc R U . . .
C44 C 0.8820(4) 0.8538(6) 0.2549(2) 0.0391(12) Uani 1 1 d . . . . .
H44A H 0.829518 0.921114 0.247819 0.059 Uiso 1 1 calc R U . . .
H44B H 0.934327 0.868257 0.230983 0.059 Uiso 1 1 calc R U . . .
H44C H 0.912608 0.858587 0.293168 0.059 Uiso 1 1 calc R U . . .
C45 C 0.7494(3) 0.6634(4) 0.43579(18) 0.0251(9) Uani 1 1 d . . . . .
H45A H 0.725520 0.579778 0.449917 0.030 Uiso 1 1 calc R U . . .
H45B H 0.824361 0.663121 0.442168 0.030 Uiso 1 1 calc R U . . .

loop_
_atom_site_aniso_label
_atom_site_aniso_U_11
_atom_site_aniso_U_22
_atom_site_aniso_U_33
_atom_site_aniso_U_23
_atom_site_aniso_U_13
_atom_site_aniso_U_12
Sn1 0.02274(14) 0.01918(13) 0.02609(14) 0.00244(11) 0.00395(10) 0.00056(11)
N1 0.0187(16) 0.0195(17) 0.0269(18) -0.0014(14) 0.0035(13) -0.0006(14)
N2 0.0274(18) 0.0237(18) 0.0244(18) -0.0004(14) 0.0055(14) -0.0051(15)
O1 0.0201(14) 0.0289(16) 0.0252(15) -0.0016(12) 0.0052(11) -0.0026(12)
O2 0.0135(13) 0.0236(14) 0.0289(15) 0.0003(12) 0.0064(11) -0.0025(11)
C1 0.033(2) 0.026(2) 0.037(3) -0.0095(19) 0.0043(19) 0.0008(19)
C2 0.023(2) 0.029(2) 0.020(2) -0.0001(16) -0.0006(16) 0.0019(17)
C3 0.020(2) 0.036(2) 0.025(2) -0.0046(18) 0.0005(16) -0.0040(17)
C4 0.037(3) 0.034(3) 0.043(3) 0.000(2) 0.008(2) -0.012(2)
C11 0.023(2) 0.021(2) 0.027(2) -0.0001(16) 0.0098(16) -0.0056(16)
C12 0.026(2) 0.025(2) 0.028(2) -0.0004(17) 0.0012(17) -0.0023(18)
C13 0.0191(19) 0.029(2) 0.035(2) -0.0020(18) 0.0044(17) -0.0020(17)
C14 0.025(2) 0.029(2) 0.031(2) -0.0037(18) 0.0098(17) -0.0082(19)
C15 0.028(2) 0.028(2) 0.025(2) -0.0008(17) 0.0066(17) -0.0030(18)
C16 0.0174(19) 0.021(2) 0.031(2) -0.0003(16) 0.0043(16) -0.0030(15)
C17 0.019(2) 0.035(2) 0.031(2) -0.0007(19) 0.0001(17) -0.0004(17)
C18 0.027(2) 0.064(4) 0.038(3) 0.003(3) -0.002(2) 0.005(2)
C19 0.032(2) 0.041(3) 0.032(2) -0.006(2) -0.0011(19) -0.002(2)
C20 0.031(2) 0.038(3) 0.036(3) 0.006(2) 0.0003(19) 0.003(2)
C21 0.028(2) 0.035(3) 0.037(3) -0.002(2) 0.0148(19) -0.008(2)
C22 0.036(3) 0.044(3) 0.046(3) -0.001(2) 0.017(2) -0.009(2)
C23 0.069(4) 0.039(3) 0.066(4) -0.003(3) 0.046(3) -0.001(3)
C24 0.042(3) 0.087(5) 0.031(3) -0.005(3) 0.016(2) -0.012(3)
C25 0.023(2) 0.026(2) 0.023(2) 0.0035(17) 0.0030(16) -0.0033(17)
C31 0.0197(19) 0.0198(19) 0.027(2) 0.0001(16) 0.0065(16) 0.0013(16)
C32 0.023(2) 0.021(2) 0.026(2) 0.0017(16) 0.0048(16) 0.0018(16)
C33 0.024(2) 0.027(2) 0.022(2) 0.0019(16) 0.0034(16) 0.0038(17)
C34 0.023(2) 0.028(2) 0.025(2) 0.0034(17) 0.0062(16) 0.0030(17)
C35 0.0179(19) 0.034(2) 0.027(2) 0.0012(18) 0.0033(16) -0.0027(18)
C36 0.0189(19) 0.023(2) 0.026(2) 0.0011(16) 0.0036(16) 0.0014(16)
C37 0.024(2) 0.027(2) 0.026(2) 0.0020(17) 0.0020(17) -0.0028(17)
C38 0.031(2) 0.032(2) 0.036(3) 0.003(2) -0.0028(19) -0.010(2)
C39 0.023(2) 0.040(3) 0.029(2) -0.0005(19) 0.0007(17) -0.0015(19)
C40 0.023(2) 0.036(3) 0.038(3) 0.000(2) 0.0045(18) 0.0038(19)
C41 0.025(2) 0.040(3) 0.023(2) 0.0043(19) 0.0062(17) 0.003(2)
C42 0.033(2) 0.056(3) 0.025(2) 0.004(2) 0.0085(19) -0.001(2)
C43 0.029(2) 0.058(3) 0.036(3) 0.009(2) 0.012(2) 0.015(2)
C44 0.033(3) 0.049(3) 0.037(3) 0.008(2) 0.009(2) -0.007(2)
C45 0.0162(19) 0.030(2) 0.029(2) 0.0000(17) 0.0033(16) 0.0017(16)

loop_
_atom_type_symbol
_atom_type_description
_atom_type_scat_dispersion_real
_atom_type_scat_dispersion_imag
_atom_type_scat_source
C C 0.0181 0.0091 'International Tables Vol C Tables 4.2.6.8 and 6.1.1.4'
H H 0.0000 0.0000 'International Tables Vol C Tables 4.2.6.8 and 6.1.1.4'
N N 0.0311 0.0180 'International Tables Vol C Tables 4.2.6.8 and 6.1.1.4'
O O 0.0492 0.0322 'International Tables Vol C Tables 4.2.6.8 and 6.1.1.4'
Sn Sn 0.0259 5.4591 'International Tables Vol C Tables 4.2.6.8 and 6.1.1.4'

loop_
_geom_angle_atom_site_label_1
_geom_angle_atom_site_label_2
_geom_angle_atom_site_label_3
_geom_angle
_geom_angle_site_symmetry_1
_geom_angle_site_symmetry_3
_geom_angle_publ_flag
O2 Sn1 O1 80.74(11) . . ?
O2 Sn1 N1 108.11(12) . . ?
O1 Sn1 N1 81.36(11) . . ?
O2 Sn1 N2 79.07(11) . . ?
O1 Sn1 N2 138.43(11) . . ?
N1 Sn1 N2 71.11(11) . . ?
C1 N1 C2 111.0(3) . . ?
C1 N1 C25 108.6(3) . . ?
C2 N1 C25 108.1(3) . . ?
C1 N1 Sn1 105.3(3) . . ?
C2 N1 Sn1 110.4(2) . . ?
C25 N1 Sn1 113.5(2) . . ?
C4 N2 C3 110.7(4) . . ?
C4 N2 C45 110.6(4) . . ?
C3 N2 C45 109.6(3) . . ?
C4 N2 Sn1 108.7(3) . . ?
C3 N2 Sn1 108.6(2) . . ?
C45 N2 Sn1 108.5(2) . . ?
C11 O1 Sn1 122.1(3) . . ?
C31 O2 Sn1 119.2(2) . . ?
N1 C1 H1A 109.5 . . ?
N1 C1 H1B 109.5 . . ?
H1A C1 H1B 109.5 . . ?
N1 C1 H1C 109.5 . . ?
H1A C1 H1C 109.5 . . ?
H1B C1 H1C 109.5 . . ?
N1 C2 C3 111.9(4) . . ?
N1 C2 H2A 109.2 . . ?
C3 C2 H2A 109.2 . . ?
N1 C2 H2B 109.2 . . ?
C3 C2 H2B 109.2 . . ?
H2A C2 H2B 107.9 . . ?
N2 C3 C2 111.1(3) . . ?
N2 C3 H3A 109.4 . . ?
C2 C3 H3A 109.4 . . ?
N2 C3 H3B 109.4 . . ?
C2 C3 H3B 109.4 . . ?
H3A C3 H3B 108.0 . . ?
N2 C4 H4A 109.5 . . ?
N2 C4 H4B 109.5 . . ?
H4A C4 H4B 109.5 . . ?
N2 C4 H4C 109.5 . . ?
H4A C4 H4C 109.5 . . ?
H4B C4 H4C 109.5 . . ?
O1 C11 C16 119.2(4) . . ?
O1 C11 C12 121.7(4) . . ?
C16 C11 C12 119.0(4) . . ?
C13 C12 C11 117.5(4) . . ?
C13 C12 C17 121.3(4) . . ?
C11 C12 C17 121.2(4) . . ?
C12 C13 C14 124.3(4) . . ?
C12 C13 H13 117.8 . . ?
C14 C13 H13 117.8 . . ?
C15 C14 C13 116.7(4) . . ?
C15 C14 C21 124.2(4) . . ?
C13 C14 C21 119.1(4) . . ?
C14 C15 C16 121.4(4) . . ?
C14 C15 H15 119.3 . . ?
C16 C15 H15 119.3 . . ?
C11 C16 C15 121.1(4) . . ?
C11 C16 C25 118.7(4) . . ?
C15 C16 C25 120.1(4) . . ?
C20 C17 C18 107.4(4) . . ?
C20 C17 C12 110.0(4) . . ?
C18 C17 C12 111.9(4) . . ?
C20 C17 C19 110.1(4) . . ?
C18 C17 C19 107.4(4) . . ?
C12 C17 C19 110.1(4) . . ?
C17 C18 H18A 109.5 . . ?
C17 C18 H18B 109.5 . . ?
H18A C18 H18B 109.5 . . ?
C17 C18 H18C 109.5 . . ?
H18A C18 H18C 109.5 . . ?
H18B C18 H18C 109.5 . . ?
C17 C19 H19A 109.5 . . ?
C17 C19 H19B 109.5 . . ?
H19A C19 H19B 109.5 . . ?
C17 C19 H19C 109.5 . . ?
H19A C19 H19C 109.5 . . ?
H19B C19 H19C 109.5 . . ?
C17 C20 H20A 109.5 . . ?
C17 C20 H20B 109.5 . . ?
H20A C20 H20B 109.5 . . ?
C17 C20 H20C 109.5 . . ?
H20A C20 H20C 109.5 . . ?
H20B C20 H20C 109.5 . . ?
C24 C21 C22 107.2(4) . . ?
C24 C21 C23 109.1(5) . . ?
C22 C21 C23 109.5(4) . . ?
C24 C21 C14 111.9(4) . . ?
C22 C21 C14 109.2(4) . . ?
C23 C21 C14 110.0(4) . . ?
C21 C22 H22A 109.5 . . ?
C21 C22 H22B 109.5 . . ?
H22A C22 H22B 109.5 . . ?
C21 C22 H22C 109.5 . . ?
H22A C22 H22C 109.5 . . ?
H22B C22 H22C 109.5 . . ?
C21 C23 H23A 109.5 . . ?
C21 C23 H23B 109.5 . . ?
H23A C23 H23B 109.5 . . ?
C21 C23 H23C 109.5 . . ?
H23A C23 H23C 109.5 . . ?
H23B C23 H23C 109.5 . . ?
C21 C24 H24A 109.5 . . ?
C21 C24 H24B 109.5 . . ?
H24A C24 H24B 109.5 . . ?
C21 C24 H24C 109.5 . . ?
H24A C24 H24C 109.5 . . ?
H24B C24 H24C 109.5 . . ?
N1 C25 C16 115.1(3) . . ?
N1 C25 H25A 108.5 . . ?
C16 C25 H25A 108.5 . . ?
N1 C25 H25B 108.5 . . ?
C16 C25 H25B 108.5 . . ?
H25A C25 H25B 107.5 . . ?
O2 C31 C36 118.0(4) . . ?
O2 C31 C32 122.0(4) . . ?
C36 C31 C32 120.0(4) . . ?
C33 C32 C31 117.4(4) . . ?
C33 C32 C37 120.4(4) . . ?
C31 C32 C37 122.2(4) . . ?
C34 C33 C32 123.9(4) . . ?
C34 C33 H33 118.0 . . ?
C32 C33 H33 118.0 . . ?
C35 C34 C33 116.6(4) . . ?
C35 C34 C41 119.9(4) . . ?
C33 C34 C41 123.5(4) . . ?
C36 C35 C34 122.0(4) . . ?
C36 C35 H35 119.0 . . ?
C34 C35 H35 119.0 . . ?
C35 C36 C31 120.1(4) . . ?
C35 C36 C45 121.1(4) . . ?
C31 C36 C45 118.8(4) . . ?
C38 C37 C32 111.1(4) . . ?
C38 C37 C39 107.4(4) . . ?
C32 C37 C39 112.6(4) . . ?
C38 C37 C40 108.5(4) . . ?
C32 C37 C40 109.6(4) . . ?
C39 C37 C40 107.6(4) . . ?
C37 C38 H38A 109.5 . . ?
C37 C38 H38B 109.5 . . ?
H38A C38 H38B 109.5 . . ?
C37 C38 H38C 109.5 . . ?
H38A C38 H38C 109.5 . . ?
H38B C38 H38C 109.5 . . ?
C37 C39 H39A 109.5 . . ?
C37 C39 H39B 109.5 . . ?
H39A C39 H39B 109.5 . . ?
C37 C39 H39C 109.5 . . ?
H39A C39 H39C 109.5 . . ?
H39B C39 H39C 109.5 . . ?
C37 C40 H40A 109.5 . . ?
C37 C40 H40B 109.5 . . ?
H40A C40 H40B 109.5 . . ?
C37 C40 H40C 109.5 . . ?
H40A C40 H40C 109.5 . . ?
H40B C40 H40C 109.5 . . ?
C42 C41 C34 112.1(4) . . ?
C42 C41 C44 107.8(4) . . ?
C34 C41 C44 110.0(4) . . ?
C42 C41 C43 108.2(4) . . ?
C34 C41 C43 109.1(4) . . ?
C44 C41 C43 109.6(4) . . ?
C41 C42 H42A 109.5 . . ?
C41 C42 H42B 109.5 . . ?
H42A C42 H42B 109.5 . . ?
C41 C42 H42C 109.5 . . ?
H42A C42 H42C 109.5 . . ?
H42B C42 H42C 109.5 . . ?
C41 C43 H43A 109.5 . . ?
C41 C43 H43B 109.5 . . ?
H43A C43 H43B 109.5 . . ?
C41 C43 H43C 109.5 . . ?
H43A C43 H43C 109.5 . . ?
H43B C43 H43C 109.5 . . ?
C41 C44 H44A 109.5 . . ?
C41 C44 H44B 109.5 . . ?
H44A C44 H44B 109.5 . . ?
C41 C44 H44C 109.5 . . ?
H44A C44 H44C 109.5 . . ?
H44B C44 H44C 109.5 . . ?
N2 C45 C36 113.3(3) . . ?
N2 C45 H45A 108.9 . . ?
C36 C45 H45A 108.9 . . ?
N2 C45 H45B 108.9 . . ?
C36 C45 H45B 108.9 . . ?
H45A C45 H45B 107.7 . . ?

loop_
_geom_bond_atom_site_label_1
_geom_bond_atom_site_label_2
_geom_bond_distance
_geom_bond_site_symmetry_2
_geom_bond_publ_flag
Sn1 O2 2.054(3) . ?
Sn1 O1 2.099(3) . ?
Sn1 N1 2.406(4) . ?
Sn1 N2 2.629(4) . ?
N1 C1 1.474(5) . ?
N1 C2 1.488(5) . ?
N1 C25 1.493(5) . ?
N2 C4 1.468(6) . ?
N2 C3 1.479(5) . ?
N2 C45 1.483(5) . ?
O1 C11 1.344(5) . ?
O2 C31 1.365(5) . ?
C1 H1A 0.9800 . ?
C1 H1B 0.9800 . ?
C1 H1C 0.9800 . ?
C2 C3 1.511(6) . ?
C2 H2A 0.9900 . ?
C2 H2B 0.9900 . ?
C3 H3A 0.9900 . ?
C3 H3B 0.9900 . ?
C4 H4A 0.9800 . ?
C4 H4B 0.9800 . ?
C4 H4C 0.9800 . ?
C11 C16 1.397(6) . ?
C11 C12 1.422(6) . ?
C12 C13 1.390(6) . ?
C12 C17 1.540(6) . ?
C13 C14 1.401(6) . ?
C13 H13 0.9500 . ?
C14 C15 1.384(6) . ?
C14 C21 1.539(6) . ?
C15 C16 1.397(6) . ?
C15 H15 0.9500 . ?
C16 C25 1.505(6) . ?
C17 C20 1.533(7) . ?
C17 C18 1.534(6) . ?
C17 C19 1.543(7) . ?
C18 H18A 0.9800 . ?
C18 H18B 0.9800 . ?
C18 H18C 0.9800 . ?
C19 H19A 0.9800 . ?
C19 H19B 0.9800 . ?
C19 H19C 0.9800 . ?
C20 H20A 0.9800 . ?
C20 H20B 0.9800 . ?
C20 H20C 0.9800 . ?
C21 C24 1.527(7) . ?
C21 C22 1.528(7) . ?
C21 C23 1.533(7) . ?
C22 H22A 0.9800 . ?
C22 H22B 0.9800 . ?
C22 H22C 0.9800 . ?
C23 H23A 0.9800 . ?
C23 H23B 0.9800 . ?
C23 H23C 0.9800 . ?
C24 H24A 0.9800 . ?
C24 H24B 0.9800 . ?
C24 H24C 0.9800 . ?
C25 H25A 0.9900 . ?
C25 H25B 0.9900 . ?
C31 C36 1.407(6) . ?
C31 C32 1.410(6) . ?
C32 C33 1.402(6) . ?
C32 C37 1.536(6) . ?
C33 C34 1.397(6) . ?
C33 H33 0.9500 . ?
C34 C35 1.396(6) . ?
C34 C41 1.532(6) . ?
C35 C36 1.386(6) . ?
C35 H35 0.9500 . ?
C36 C45 1.507(6) . ?
C37 C38 1.528(6) . ?
C37 C39 1.541(6) . ?
C37 C40 1.554(6) . ?
C38 H38A 0.9800 . ?
C38 H38B 0.9800 . ?
C38 H38C 0.9800 . ?
C39 H39A 0.9800 . ?
C39 H39B 0.9800 . ?
C39 H39C 0.9800 . ?
C40 H40A 0.9800 . ?
C40 H40B 0.9800 . ?
C40 H40C 0.9800 . ?
C41 C42 1.531(6) . ?
C41 C44 1.534(7) . ?
C41 C43 1.540(6) . ?
C42 H42A 0.9800 . ?
C42 H42B 0.9800 . ?
C42 H42C 0.9800 . ?
C43 H43A 0.9800 . ?
C43 H43B 0.9800 . ?
C43 H43C 0.9800 . ?
C44 H44A 0.9800 . ?
C44 H44B 0.9800 . ?
C44 H44C 0.9800 . ?
C45 H45A 0.9900 . ?
C45 H45B 0.9900 . ?

loop_
_geom_torsion_atom_site_label_1
_geom_torsion_atom_site_label_2
_geom_torsion_atom_site_label_3
_geom_torsion_atom_site_label_4
_geom_torsion
_geom_torsion_site_symmetry_1
_geom_torsion_site_symmetry_2
_geom_torsion_site_symmetry_3
_geom_torsion_site_symmetry_4
_geom_torsion_publ_flag
C1 N1 C2 C3 -63.6(5) . . . . ?
C25 N1 C2 C3 177.4(3) . . . . ?
Sn1 N1 C2 C3 52.8(4) . . . . ?
C4 N2 C3 C2 152.4(4) . . . . ?
C45 N2 C3 C2 -85.3(4) . . . . ?
Sn1 N2 C3 C2 33.1(4) . . . . ?
N1 C2 C3 N2 -59.0(5) . . . . ?
Sn1 O1 C11 C16 -62.3(5) . . . . ?
Sn1 O1 C11 C12 121.3(4) . . . . ?
O1 C11 C12 C13 175.9(4) . . . . ?
C16 C11 C12 C13 -0.5(6) . . . . ?
O1 C11 C12 C17 -3.6(6) . . . . ?
C16 C11 C12 C17 179.9(4) . . . . ?
C11 C12 C13 C14 0.5(7) . . . . ?
C17 C12 C13 C14 -179.9(4) . . . . ?
C12 C13 C14 C15 0.5(7) . . . . ?
C12 C13 C14 C21 -177.7(4) . . . . ?
C13 C14 C15 C16 -1.7(7) . . . . ?
C21 C14 C15 C16 176.5(4) . . . . ?
O1 C11 C16 C15 -177.1(4) . . . . ?
C12 C11 C16 C15 -0.5(6) . . . . ?
O1 C11 C16 C25 -2.0(6) . . . . ?
C12 C11 C16 C25 174.5(4) . . . . ?
C14 C15 C16 C11 1.7(7) . . . . ?
C14 C15 C16 C25 -173.3(4) . . . . ?
C13 C12 C17 C20 117.0(5) . . . . ?
C11 C12 C17 C20 -63.5(5) . . . . ?
C13 C12 C17 C18 -2.3(6) . . . . ?
C11 C12 C17 C18 177.3(4) . . . . ?
C13 C12 C17 C19 -121.6(5) . . . . ?
C11 C12 C17 C19 57.9(5) . . . . ?
C15 C14 C21 C24 1.7(7) . . . . ?
C13 C14 C21 C24 179.7(5) . . . . ?
C15 C14 C21 C22 -116.8(5) . . . . ?
C13 C14 C21 C22 61.3(6) . . . . ?
C15 C14 C21 C23 123.0(5) . . . . ?
C13 C14 C21 C23 -58.9(6) . . . . ?
C1 N1 C25 C16 65.8(5) . . . . ?
C2 N1 C25 C16 -173.8(3) . . . . ?
Sn1 N1 C25 C16 -51.0(4) . . . . ?
C11 C16 C25 N1 61.7(5) . . . . ?
C15 C16 C25 N1 -123.2(4) . . . . ?
Sn1 O2 C31 C36 69.6(4) . . . . ?
Sn1 O2 C31 C32 -111.4(4) . . . . ?
O2 C31 C32 C33 178.7(4) . . . . ?
C36 C31 C32 C33 -2.3(6) . . . . ?
O2 C31 C32 C37 -1.7(6) . . . . ?
C36 C31 C32 C37 177.3(4) . . . . ?
C31 C32 C33 C34 -0.2(7) . . . . ?
C37 C32 C33 C34 -179.8(4) . . . . ?
C32 C33 C34 C35 2.0(7) . . . . ?
C32 C33 C34 C41 -178.6(4) . . . . ?
C33 C34 C35 C36 -1.2(7) . . . . ?
C41 C34 C35 C36 179.3(4) . . . . ?
C34 C35 C36 C31 -1.2(7) . . . . ?
C34 C35 C36 C45 176.1(4) . . . . ?
O2 C31 C36 C35 -177.9(4) . . . . ?
C32 C31 C36 C35 3.0(6) . . . . ?
O2 C31 C36 C45 4.7(6) . . . . ?
C32 C31 C36 C45 -174.3(4) . . . . ?
C33 C32 C37 C38 127.4(4) . . . . ?
C31 C32 C37 C38 -52.2(6) . . . . ?
C33 C32 C37 C39 6.9(6) . . . . ?
C31 C32 C37 C39 -172.7(4) . . . . ?
C33 C32 C37 C40 -112.7(4) . . . . ?
C31 C32 C37 C40 67.7(5) . . . . ?
C35 C34 C41 C42 -179.5(4) . . . . ?
C33 C34 C41 C42 1.0(7) . . . . ?
C35 C34 C41 C44 -59.7(5) . . . . ?
C33 C34 C41 C44 120.9(5) . . . . ?
C35 C34 C41 C43 60.6(6) . . . . ?
C33 C34 C41 C43 -118.8(5) . . . . ?
C4 N2 C45 C36 -67.2(5) . . . . ?
C3 N2 C45 C36 170.5(3) . . . . ?
Sn1 N2 C45 C36 52.0(4) . . . . ?
C35 C36 C45 N2 113.2(4) . . . . ?
C31 C36 C45 N2 -69.4(5) . . . . ?
